data_4085886
loop_
_publ_author_name
'Men\'endez-Rodr\?\'iguez, Luc\?\'ia'
'Tom\'as-Mendivil, Eder'
'Francos, Javier'
'Crochet, Pascale'
'Cadierno, Victorio'
'Anti\~nolo, Antonio'
'Fern\'andez-Gal\'an, Rafael'
'Carrillo-Hermosilla, Fernando'

_publ_section_title
;
 Reactivity of the Dimer [{RuCl(\m-Cl)(\h3:\h3-C10H16)}2] (C10H16=
 2,7-Dimethylocta-2,6-diene-1,8-diyl) toward Guanidines: Access to
 Ruthenium(IV) and Ruthenium(II) Guanidinate Complexes
;
_journal_issue 12
_journal_name_full Organometallics
_journal_page_first 2796
_journal_paper_doi 10.1021/acs.organomet.5b00070
_journal_volume 34
_journal_year 2015
_chemical_formula_moiety 'C13 H21 Cl N3, Cl'
_chemical_formula_sum 'C13 H21 Cl2 N3'
_chemical_formula_weight 290.23
_chemical_name_systematic
;
 ?
;
_space_group_IT_number 14
_symmetry_cell_setting monoclinic
_symmetry_space_group_name_Hall '-P 2ybc'
_symmetry_space_group_name_H-M 'P 1 21/c 1'
_atom_sites_solution_hydrogens geom
_atom_sites_solution_primary direct
_atom_sites_solution_secondary difmap
_audit_creation_method
;
CrysAlisPro, Oxford Diffraction Ltd.,
Version 1.171.35.19 (release 27-10-2011 CrysAlis171 .NET)
(compiled Oct 27 2011,15:02:11)
;
_cell_angle_alpha 90.00
_cell_angle_beta 114.343(2)
_cell_angle_gamma 90.00
_cell_formula_units_Z 4
_cell_length_a 11.9476(2)
_cell_length_b 11.55240(10)
_cell_length_c 12.4208(2)
_cell_measurement_reflns_used 5370
_cell_measurement_temperature 123.00(10)
_cell_measurement_theta_max 73.8270
_cell_measurement_theta_min 3.8232
_cell_volume 1561.94(5)
_computing_cell_refinement
;
CrysAlisPro, Agilent Technologies,
Version 1.171.35.19 (release 27-10-2011 CrysAlis171 .NET)
(compiled Oct 27 2011,15:02:11)
;
_computing_data_collection
;
CrysAlisPro, Agilent Technologies,
Version 1.171.35.19 (release 27-10-2011 CrysAlis171 .NET)
(compiled Oct 27 2011,15:02:11)
;
_computing_data_reduction
;
CrysAlisPro, Agilent Technologies,
Version 1.171.35.19 (release 27-10-2011 CrysAlis171 .NET)
(compiled Oct 27 2011,15:02:11)
;
_computing_molecular_graphics 'Ortep-3 for Windows (Farrugia, 2008)'
_computing_publication_material 'WinGX publication routines (Farrugia, 1999)'
_computing_structure_refinement 'SHELXL-97 (Sheldrick, 1997)'
_computing_structure_solution 'SIR-92 (Altomare, 1994)'
_diffrn_ambient_temperature 123.00(10)
_diffrn_detector_area_resol_mean 8.2640
_diffrn_measured_fraction_theta_full 1.000
_diffrn_measured_fraction_theta_max 0.983
_diffrn_measurement_device_type 'Xcalibur, Onyx, Nova'
_diffrn_measurement_method '\w scans'
_diffrn_radiation_monochromator mirror
_diffrn_radiation_source 'Nova (Cu) X-ray Source'
_diffrn_radiation_type CuK\a
_diffrn_radiation_wavelength 1.54180
_diffrn_reflns_av_R_equivalents 0.0412
_diffrn_reflns_av_sigmaI/netI 0.0337
_diffrn_reflns_limit_h_max 14
_diffrn_reflns_limit_h_min -14
_diffrn_reflns_limit_k_max 14
_diffrn_reflns_limit_k_min -14
_diffrn_reflns_limit_l_max 12
_diffrn_reflns_limit_l_min -15
_diffrn_reflns_number 11315
_diffrn_reflns_theta_full 66.97
_diffrn_reflns_theta_max 73.99
_diffrn_reflns_theta_min 4.06
_exptl_absorpt_coefficient_mu 3.632
_exptl_absorpt_correction_T_max 1.00000
_exptl_absorpt_correction_T_min 0.82446
_exptl_absorpt_correction_type multi-scan
_exptl_crystal_colour colorless
_exptl_crystal_density_diffrn 1.234
_exptl_crystal_density_method 'not measured'
_exptl_crystal_description prism
_exptl_crystal_F_000 616
_exptl_crystal_size_max 0.1317
_exptl_crystal_size_mid 0.0899
_exptl_crystal_size_min 0.0411
_refine_diff_density_max 0.221
_refine_diff_density_min -0.206
_refine_diff_density_rms 0.047
_refine_ls_extinction_method none
_refine_ls_goodness_of_fit_ref 1.036
_refine_ls_hydrogen_treatment mixed
_refine_ls_matrix_type full
_refine_ls_number_parameters 175
_refine_ls_number_reflns 3115
_refine_ls_number_restraints 0
_refine_ls_restrained_S_all 1.036
_refine_ls_R_factor_all 0.0464
_refine_ls_R_factor_gt 0.0355
_refine_ls_shift/su_max 0.001
_refine_ls_shift/su_mean 0.000
_refine_ls_structure_factor_coef Fsqd
_refine_ls_weighting_details 'calc w=1/[\s^2^(Fo^2^)+(0.0495P)^2^+0.3089P] where P=(Fo^2^+2Fc^2^)/3'
_refine_ls_weighting_scheme calc
_refine_ls_wR_factor_gt 0.0892
_refine_ls_wR_factor_ref 0.0967
_reflns_number_gt 2595
_reflns_number_total 3115
_reflns_threshold_expression >2sigma(I)
_cod_data_source_file om5b00070_si_002.cif
_cod_data_source_block 4c
_cod_depositor_comments 'Adding full bibliography for 4085883--4085888.cif.'
_cod_original_cell_volume 1561.94(4)
_cod_database_code 4085886

loop_
_symmetry_equiv_pos_as_xyz
'x, y, z'
'-x, y+1/2, -z+1/2'
'-x, -y, -z'
'x, -y-1/2, z-1/2'

loop_
_atom_site_label
_atom_site_type_symbol
_atom_site_fract_x
_atom_site_fract_y
_atom_site_fract_z
_atom_site_U_iso_or_equiv
_atom_site_adp_type
_atom_site_occupancy
_atom_site_symmetry_multiplicity
_atom_site_calc_flag
_atom_site_refinement_flags
C1 C 0.82744(15) -0.03703(14) 0.28405(15) 0.0239(3) Uani 1 1 d .
C2 C 0.71096(18) -0.22171(15) 0.21972(17) 0.0307(4) Uani 1 1 d .
H2 H 0.7679 -0.2549 0.1896 0.037 Uiso 1 1 calc R
C3 C 0.6730(2) -0.31503(17) 0.28402(18) 0.0371(4) Uani 1 1 d .
H3A H 0.7447 -0.3453 0.3476 0.056 Uiso 1 1 calc R
H3B H 0.6319 -0.3763 0.2299 0.056 Uiso 1 1 calc R
H3C H 0.6186 -0.2825 0.3152 0.056 Uiso 1 1 calc R
C4 C 0.6007(2) -0.1716(2) 0.1172(2) 0.0533(6) Uani 1 1 d .
H4A H 0.6278 -0.1131 0.0785 0.080 Uiso 1 1 calc R
H4B H 0.5451 -0.1380 0.1464 0.080 Uiso 1 1 calc R
H4C H 0.5596 -0.2320 0.0620 0.080 Uiso 1 1 calc R
C5 C 0.88158(18) 0.06992(14) 0.13727(16) 0.0298(4) Uani 1 1 d .
H5 H 0.8734 0.1378 0.1808 0.036 Uiso 1 1 calc R
C6 C 0.7869(2) 0.07935(17) 0.01038(18) 0.0424(5) Uani 1 1 d .
H6A H 0.7060 0.0814 0.0091 0.064 Uiso 1 1 calc R
H6B H 0.7938 0.0136 -0.0338 0.064 Uiso 1 1 calc R
H6C H 0.8009 0.1490 -0.0244 0.064 Uiso 1 1 calc R
C7 C 1.0114(2) 0.06641(17) 0.14630(18) 0.0379(5) Uani 1 1 d .
H7A H 1.0678 0.0607 0.2278 0.057 Uiso 1 1 calc R
H7B H 1.0279 0.1358 0.1129 0.057 Uiso 1 1 calc R
H7C H 1.0210 0.0005 0.1039 0.057 Uiso 1 1 calc R
C8 C 0.79845(16) 0.07535(14) 0.43815(15) 0.0247(3) Uani 1 1 d .
C9 C 0.67251(17) 0.06382(15) 0.40407(17) 0.0295(4) Uani 1 1 d .
H9 H 0.6223 0.0400 0.3278 0.035 Uiso 1 1 calc R
C10 C 0.62216(17) 0.08788(16) 0.48365(17) 0.0319(4) Uani 1 1 d .
H10 H 0.5381 0.0796 0.4614 0.038 Uiso 1 1 calc R
C11 C 0.69703(18) 0.12437(15) 0.59652(16) 0.0310(4) Uani 1 1 d .
C12 C 0.82192(18) 0.13758(14) 0.63168(16) 0.0296(4) Uani 1 1 d .
H12 H 0.8715 0.1624 0.7078 0.036 Uiso 1 1 calc R
C13 C 0.87219(17) 0.11330(14) 0.55164(16) 0.0277(4) Uani 1 1 d .
H13 H 0.9562 0.1225 0.5741 0.033 Uiso 1 1 calc R
N1 N 0.77476(14) -0.13067(12) 0.30665(14) 0.0260(3) Uani 1 1 d .
N2 N 0.85539(14) -0.03442(12) 0.19155(13) 0.0265(3) Uani 1 1 d .
N3 N 0.85327(14) 0.05478(12) 0.35803(14) 0.0271(3) Uani 1 1 d .
Cl1 Cl 0.63123(5) 0.15758(5) 0.69494(5) 0.04536(16) Uani 1 1 d .
Cl2 Cl 0.92300(4) -0.23087(4) 0.57899(4) 0.03019(13) Uani 1 1 d .
H1N H 0.789(2) -0.142(2) 0.382(2) 0.045(7) Uiso 1 1 d .
H2N H 0.858(2) -0.1041(19) 0.1581(19) 0.032(5) Uiso 1 1 d .
H3N H 0.912(2) 0.0987(19) 0.3653(19) 0.034(6) Uiso 1 1 d .

loop_
_atom_site_aniso_label
_atom_site_aniso_U_11
_atom_site_aniso_U_22
_atom_site_aniso_U_33
_atom_site_aniso_U_23
_atom_site_aniso_U_13
_atom_site_aniso_U_12
C1 0.0246(8) 0.0211(7) 0.0246(8) -0.0006(6) 0.0087(7) 0.0021(6)
C2 0.0359(9) 0.0235(8) 0.0310(10) -0.0041(7) 0.0122(8) -0.0054(7)
C3 0.0414(11) 0.0281(9) 0.0366(11) 0.0031(8) 0.0108(9) -0.0072(8)
C4 0.0529(14) 0.0446(12) 0.0399(12) 0.0086(10) -0.0034(11) -0.0174(11)
C5 0.0457(11) 0.0194(8) 0.0256(9) 0.0000(7) 0.0158(8) -0.0025(7)
C6 0.0579(13) 0.0308(10) 0.0302(10) 0.0025(8) 0.0098(10) -0.0028(9)
C7 0.0496(12) 0.0341(10) 0.0352(11) 0.0031(8) 0.0226(10) -0.0080(9)
C8 0.0297(9) 0.0193(7) 0.0252(9) -0.0013(6) 0.0115(7) 0.0015(6)
C9 0.0292(9) 0.0300(9) 0.0264(9) -0.0022(7) 0.0086(7) 0.0023(7)
C10 0.0296(9) 0.0329(9) 0.0344(10) 0.0014(8) 0.0145(8) 0.0036(7)
C11 0.0429(10) 0.0255(8) 0.0296(10) 0.0033(7) 0.0200(8) 0.0085(7)
C12 0.0400(10) 0.0207(8) 0.0249(9) -0.0007(7) 0.0101(8) 0.0026(7)
C13 0.0303(9) 0.0217(8) 0.0288(9) 0.0003(7) 0.0098(7) 0.0021(7)
N1 0.0312(8) 0.0222(7) 0.0245(8) -0.0020(6) 0.0116(6) -0.0034(6)
N2 0.0363(8) 0.0187(7) 0.0270(8) -0.0017(6) 0.0157(6) -0.0011(6)
N3 0.0303(8) 0.0234(7) 0.0297(8) -0.0050(6) 0.0145(7) -0.0041(6)
Cl1 0.0573(3) 0.0517(3) 0.0375(3) 0.0006(2) 0.0300(2) 0.0108(2)
Cl2 0.0386(2) 0.0263(2) 0.0265(2) -0.00021(16) 0.01430(18) -0.00656(16)

loop_
_atom_type_symbol
_atom_type_description
_atom_type_scat_dispersion_real
_atom_type_scat_dispersion_imag
_atom_type_scat_source
C C 0.0181 0.0091 'International Tables Vol C Tables 4.2.6.8 and 6.1.1.4'
H H 0.0000 0.0000 'International Tables Vol C Tables 4.2.6.8 and 6.1.1.4'
N N 0.0311 0.0180 'International Tables Vol C Tables 4.2.6.8 and 6.1.1.4'
Cl Cl 0.3639 0.7018 'International Tables Vol C Tables 4.2.6.8 and 6.1.1.4'

loop_
_geom_angle_atom_site_label_1
_geom_angle_atom_site_label_2
_geom_angle_atom_site_label_3
_geom_angle
N2 C1 N1 120.65(15)
N2 C1 N3 120.24(15)
N1 C1 N3 119.11(16)
N1 C2 C3 107.31(15)
N1 C2 C4 110.48(16)
C3 C2 C4 111.58(17)
N2 C5 C7 110.43(15)
N2 C5 C6 108.97(15)
C7 C5 C6 112.49(16)
C13 C8 C9 119.52(16)
C13 C8 N3 118.77(16)
C9 C8 N3 121.64(16)
C10 C9 C8 119.90(17)
C9 C10 C11 119.79(17)
C12 C11 C10 121.22(17)
C12 C11 Cl1 119.62(15)
C10 C11 Cl1 119.15(15)
C11 C12 C13 118.86(17)
C12 C13 C8 120.69(17)
C1 N1 C2 124.66(15)
C1 N2 C5 126.32(14)
C1 N3 C8 124.45(15)

loop_
_geom_bond_atom_site_label_1
_geom_bond_atom_site_label_2
_geom_bond_distance
C1 N2 1.323(2)
C1 N1 1.338(2)
C1 N3 1.353(2)
C2 N1 1.475(2)
C2 C3 1.518(3)
C2 C4 1.520(3)
C5 N2 1.476(2)
C5 C7 1.508(3)
C5 C6 1.519(3)
C8 C13 1.390(2)
C8 C9 1.391(3)
C8 N3 1.419(2)
C9 C10 1.381(3)
C10 C11 1.382(3)
C11 C12 1.379(3)
C11 Cl1 1.7470(18)
C12 C13 1.386(3)
